data_7710480
loop_
_publ_author_name
'Gradiski, Matthew Viktor'
'Rennie, Benjamin E.'
'Lough, Alan'
'Morris, Robert H.'

_publ_section_title
;
 Electronic Insights into Aminoquinoline-Based PNHN Ligands: Protonation
 State Dictates Geometry While Coordination Environment Dictates N-H
 Acidity and Bond Strength
;
_journal_name_full 'Dalton Transactions'
_journal_paper_doi 10.1039/D2DT01556K
_journal_year 2022
_chemical_formula_moiety '2(C32 H12 B F24), C46 H42 Fe N4 P2, 2(C H2 Cl2)'
_chemical_formula_sum 'C112 H70 B2 Cl4 F48 Fe N4 P2'
_chemical_formula_weight 2664.93
_space_group_crystal_system monoclinic
_space_group_IT_number 14
_space_group_name_Hall '-P 2ybc'
_space_group_name_H-M_alt 'P 1 21/c 1'
_atom_sites_solution_hydrogens mixed
_atom_sites_solution_primary diff
_audit_creation_method SHELXL-2018/3
_audit_update_record
;
2021-12-19 deposited with the CCDC.	2022-06-13 downloaded from the CCDC.
;
_cell_angle_alpha 90
_cell_angle_beta 95.214(2)
_cell_angle_gamma 90
_cell_formula_units_Z 2
_cell_length_a 12.6141(4)
_cell_length_b 18.3139(6)
_cell_length_c 24.3958(8)
_cell_measurement_reflns_used 9613
_cell_measurement_temperature 150(2)
_cell_measurement_theta_max 65.26
_cell_measurement_theta_min 3.02
_cell_volume 5612.4(3)
_computing_cell_refinement APEX3
_computing_data_collection 'APEX3 (Bruker, 2018)'
_computing_data_reduction 'SAINT (Bruker, 2014)'
_computing_molecular_graphics 'PLATON (Spek, 2009)'
_computing_publication_material 'SHELXTL (Sheldrick, 2008)'
_computing_structure_refinement 'SHELXL-2018/3 (Sheldrick, 2015b)'
_computing_structure_solution 'SHELXT 2014/5 (Sheldrick, 2015a)'
_diffrn_ambient_temperature 150(2)
_diffrn_measured_fraction_theta_full 0.982
_diffrn_measured_fraction_theta_max 0.982
_diffrn_measurement_device_type 'Bruker Kappa APEX-DUO CMOS PHOTON II'
_diffrn_measurement_method '\f and \w scans'
_diffrn_radiation_type CuK\a
_diffrn_radiation_wavelength 1.54178
_diffrn_reflns_av_R_equivalents 0.0521
_diffrn_reflns_av_unetI/netI 0.0245
_diffrn_reflns_Laue_measured_fraction_full 0.982
_diffrn_reflns_Laue_measured_fraction_max 0.982
_diffrn_reflns_limit_h_max 14
_diffrn_reflns_limit_h_min -14
_diffrn_reflns_limit_k_max 21
_diffrn_reflns_limit_k_min -21
_diffrn_reflns_limit_l_max 28
_diffrn_reflns_limit_l_min -28
_diffrn_reflns_number 161070
_diffrn_reflns_point_group_measured_fraction_full 0.982
_diffrn_reflns_point_group_measured_fraction_max 0.982
_diffrn_reflns_theta_full 66.179
_diffrn_reflns_theta_max 66.179
_diffrn_reflns_theta_min 3.022
_diffrn_source 'Incoatec I\mS with multi-layer optics'
_exptl_absorpt_coefficient_mu 3.404
_exptl_absorpt_correction_T_max 0.7527
_exptl_absorpt_correction_T_min 0.5307
_exptl_absorpt_correction_type multi-scan
_exptl_absorpt_process_details 'SADABS (Krause et al., 2015)'
_exptl_crystal_colour red
_exptl_crystal_density_diffrn 1.577
_exptl_crystal_description plate
_exptl_crystal_F_000 2672
_exptl_crystal_size_max 0.300
_exptl_crystal_size_mid 0.150
_exptl_crystal_size_min 0.060
_refine_diff_density_max 0.630
_refine_diff_density_min -0.658
_refine_diff_density_rms 0.055
_refine_ls_extinction_method none
_refine_ls_goodness_of_fit_ref 1.027
_refine_ls_hydrogen_treatment mixed
_refine_ls_matrix_type full
_refine_ls_number_parameters 850
_refine_ls_number_reflns 9636
_refine_ls_number_restraints 72
_refine_ls_restrained_S_all 1.050
_refine_ls_R_factor_all 0.0545
_refine_ls_R_factor_gt 0.0492
_refine_ls_shift/su_max 0.001
_refine_ls_shift/su_mean 0.000
_refine_ls_structure_factor_coef Fsqd
_refine_ls_weighting_details 'w=1/[\s^2^(Fo^2^)+(0.0579P)^2^+7.2211P] where P=(Fo^2^+2Fc^2^)/3'
_refine_ls_weighting_scheme calc
_refine_ls_wR_factor_gt 0.1224
_refine_ls_wR_factor_ref 0.1265
_reflns_Friedel_coverage 0.000
_reflns_number_gt 8745
_reflns_number_total 9636
_reflns_threshold_expression 'I > 2\s(I)'
_cod_data_source_file d2dt01556k2.cif
_cod_data_source_block d2079_a
_cod_original_sg_symbol_H-M 'P 21/c'
_cod_database_code 7710480
_shelx_shelxl_version_number 2018/3
_shelx_space_group_comment
; 
The symmetry employed for this shelxl refinement is uniquely defined 
by the following loop, which should always be used as a source of 
symmetry information in preference to the above space-group names. 
They are only intended as comments. 
;
_shelx_estimated_absorpt_t_min 0.428
_shelx_estimated_absorpt_t_max 0.822

loop_
_space_group_symop_operation_xyz
'x, y, z'
'-x, y+1/2, -z+1/2'
'-x, -y, -z'
'x, -y-1/2, z-1/2'

loop_
_atom_site_label
_atom_site_type_symbol
_atom_site_fract_x
_atom_site_fract_y
_atom_site_fract_z
_atom_site_U_iso_or_equiv
_atom_site_adp_type
_atom_site_occupancy
_atom_site_site_symmetry_order
_atom_site_calc_flag
_atom_site_refinement_flags_posn
_atom_site_refinement_flags_adp
_atom_site_refinement_flags_occupancy
_atom_site_disorder_assembly
_atom_site_disorder_group
Fe1 Fe 0.500000 0.500000 0.500000 0.02054(13) Uani 1 2 d S . P . .
P1 P 0.37344(5) 0.43495(3) 0.54421(2) 0.02561(15) Uani 1 1 d . . . . .
N1 N 0.37153(16) 0.55282(12) 0.46062(9) 0.0295(5) Uani 1 1 d . . . . .
H1N H 0.380(2) 0.6041(18) 0.4576(12) 0.035 Uiso 1 1 d . U . . .
N2 N 0.48155(16) 0.43394(11) 0.43622(8) 0.0290(5) Uani 1 1 d . . . . .
C1 C 0.2526(2) 0.47086(15) 0.50621(11) 0.0332(6) Uani 1 1 d . . . . .
H1A H 0.234225 0.440902 0.472915 0.040 Uiso 1 1 calc R U . . .
H1B H 0.192483 0.468425 0.529560 0.040 Uiso 1 1 calc R U . . .
C2 C 0.2707(2) 0.54873(16) 0.48987(12) 0.0370(6) Uani 1 1 d . . . . .
H2A H 0.277663 0.580195 0.523002 0.044 Uiso 1 1 calc R U . . .
H2B H 0.209400 0.566286 0.465179 0.044 Uiso 1 1 calc R U . . .
C3 C 0.3536(2) 0.52356(15) 0.40510(11) 0.0334(6) Uani 1 1 d . . . . .
C4 C 0.2855(2) 0.55455(19) 0.36459(13) 0.0477(8) Uani 1 1 d . . . . .
H4A H 0.247522 0.597824 0.371665 0.057 Uiso 1 1 calc R U . . .
C5 C 0.2728(3) 0.5213(2) 0.31240(13) 0.0567(9) Uani 1 1 d . . . . .
H5A H 0.226376 0.543106 0.284201 0.068 Uiso 1 1 calc R U . . .
C6 C 0.3241(3) 0.4597(2) 0.30131(12) 0.0529(9) Uani 1 1 d . . . . .
H6A H 0.312117 0.437976 0.265937 0.064 Uiso 1 1 calc R U . . .
C7 C 0.3962(2) 0.42677(17) 0.34208(11) 0.0415(7) Uani 1 1 d . . . . .
C8 C 0.4560(3) 0.36350(18) 0.33354(12) 0.0495(8) Uani 1 1 d . . . . .
H8A H 0.450261 0.340128 0.298632 0.059 Uiso 1 1 calc R U . . .
C9 C 0.5223(3) 0.33614(16) 0.37583(12) 0.0444(7) Uani 1 1 d . . . . .
H9A H 0.561369 0.292591 0.371142 0.053 Uiso 1 1 calc R U . . .
C10 C 0.5320(2) 0.37298(15) 0.42615(12) 0.0363(6) Uani 1 1 d . . . . .
H10A H 0.578083 0.352713 0.455166 0.044 Uiso 1 1 calc R U . . .
C11 C 0.4104(2) 0.46039(15) 0.39444(10) 0.0315(6) Uani 1 1 d . . . . .
C12 C 0.3635(2) 0.45664(15) 0.61651(11) 0.0338(6) Uani 1 1 d . . . . .
C13 C 0.2872(3) 0.50441(17) 0.63329(13) 0.0477(8) Uani 1 1 d . . . . .
H13A H 0.236079 0.525240 0.606843 0.057 Uiso 1 1 calc R U . . .
C14 C 0.2856(4) 0.5218(2) 0.68880(16) 0.0678(11) Uani 1 1 d . . . . .
H14A H 0.233835 0.554938 0.700099 0.081 Uiso 1 1 calc R U . . .
C15 C 0.3587(4) 0.4912(2) 0.72722(15) 0.0748(14) Uani 1 1 d . . . . .
H15A H 0.356507 0.502730 0.765066 0.090 Uiso 1 1 calc R U . . .
C16 C 0.4347(3) 0.4443(2) 0.71154(13) 0.0596(10) Uani 1 1 d . . . . .
H16A H 0.484889 0.423324 0.738415 0.071 Uiso 1 1 calc R U . . .
C17 C 0.4384(3) 0.42731(17) 0.65612(11) 0.0427(7) Uani 1 1 d . . . . .
H17A H 0.492202 0.395573 0.645198 0.051 Uiso 1 1 calc R U . . .
C18 C 0.3543(2) 0.33571(14) 0.53965(10) 0.0304(5) Uani 1 1 d . . . . .
C19 C 0.3514(3) 0.29090(16) 0.58553(12) 0.0419(7) Uani 1 1 d . . . . .
H19A H 0.357758 0.311833 0.621307 0.050 Uiso 1 1 calc R U . . .
C20 C 0.3392(3) 0.21585(17) 0.57955(13) 0.0531(8) Uani 1 1 d . . . . .
H20A H 0.338137 0.185795 0.611234 0.064 Uiso 1 1 calc R U . . .
C21 C 0.3286(3) 0.18479(17) 0.52796(14) 0.0523(8) Uani 1 1 d . . . . .
H21A H 0.320962 0.133390 0.524095 0.063 Uiso 1 1 calc R U . . .
C22 C 0.3291(3) 0.22835(17) 0.48197(13) 0.0461(7) Uani 1 1 d . . . . .
H22A H 0.320530 0.207149 0.446298 0.055 Uiso 1 1 calc R U . . .
C23 C 0.3420(2) 0.30314(15) 0.48782(11) 0.0371(6) Uani 1 1 d . . . . .
H23A H 0.342544 0.332795 0.455893 0.045 Uiso 1 1 calc R U . . .
F1 F -0.4068(3) 0.9757(3) 0.3497(3) 0.094(2) Uani 0.626(7) 1 d . U P A 1
F1A F -0.3687(5) 0.9723(4) 0.4016(4) 0.071(3) Uani 0.374(7) 1 d . U P A 2
F2 F -0.3473(3) 1.0287(6) 0.42220(16) 0.099(2) Uani 0.626(7) 1 d . U P A 1
F2A F -0.3673(7) 1.0846(5) 0.4069(5) 0.093(3) Uani 0.374(7) 1 d . U P A 2
F3 F -0.4099(4) 1.0888(3) 0.3539(3) 0.0855(19) Uani 0.626(7) 1 d . U P A 1
F3A F -0.4270(5) 1.0343(9) 0.3352(3) 0.097(3) Uani 0.374(7) 1 d . U P A 2
F4 F 0.03520(19) 1.16615(13) 0.28352(18) 0.1373(16) Uani 1 1 d . . . . .
F5 F -0.1081(3) 1.16935(12) 0.22991(9) 0.0978(10) Uani 1 1 d . . . . .
F6 F -0.0965(2) 1.22509(9) 0.30518(9) 0.0696(6) Uani 1 1 d . . . . .
F7 F 0.3386(4) 1.06510(16) 0.40380(12) 0.1438(17) Uani 1 1 d . . . . .
F8 F 0.43124(18) 0.97884(19) 0.44006(13) 0.1149(12) Uani 1 1 d . . . . .
F9 F 0.28507(18) 1.00309(15) 0.46749(9) 0.0812(8) Uani 1 1 d . . . . .
F10 F 0.3381(2) 0.72693(12) 0.30723(11) 0.0916(9) Uani 1 1 d . . . . .
F11 F 0.45552(16) 0.80664(16) 0.29435(11) 0.0920(9) Uani 1 1 d . . . . .
F12 F 0.32524(18) 0.79079(13) 0.23509(8) 0.0692(6) Uani 1 1 d . . . . .
F13 F -0.1054(4) 0.9123(3) 0.54108(13) 0.1022(18) Uani 0.828(6) 1 d . U P B 1
F13A F -0.1155(17) 0.8465(13) 0.5655(6) 0.087(5) Uani 0.172(6) 1 d . U P B 2
F14 F -0.0381(6) 0.81747(18) 0.58047(11) 0.0944(16) Uani 0.828(6) 1 d . U P B 1
F14A F 0.0448(18) 0.8391(13) 0.5742(6) 0.092(5) Uani 0.172(6) 1 d . U P B 2
F15 F 0.0599(3) 0.8998(2) 0.55227(11) 0.0767(11) Uani 0.828(6) 1 d . U P B 1
F15A F -0.029(2) 0.9324(8) 0.5423(5) 0.070(4) Uani 0.172(6) 1 d . U P B 2
F16 F -0.10725(14) 0.61279(9) 0.39823(8) 0.0543(5) Uani 1 1 d . . . . .
F17 F 0.00160(16) 0.60367(9) 0.47025(7) 0.0523(5) Uani 1 1 d . . . . .
F18 F 0.05991(14) 0.61927(9) 0.39158(7) 0.0490(4) Uani 1 1 d . . . . .
F19 F -0.24113(16) 0.65771(10) 0.24097(13) 0.0873(8) Uani 1 1 d . . . . .
F20 F -0.33328(17) 0.70851(13) 0.17368(9) 0.0714(6) Uani 1 1 d . . . . .
F21 F -0.35635(14) 0.73770(10) 0.25637(8) 0.0557(5) Uani 1 1 d . . . . .
F22 F -0.0462(3) 0.95550(10) 0.11950(8) 0.0952(10) Uani 1 1 d . . . . .
F23 F 0.05281(15) 0.86171(14) 0.11476(8) 0.0709(6) Uani 1 1 d . . . . .
F24 F -0.10466(15) 0.86107(12) 0.07698(6) 0.0578(5) Uani 1 1 d . . . . .
C31 C -0.07826(19) 0.96925(13) 0.33476(9) 0.0238(5) Uani 1 1 d . . . . .
C32 C -0.1799(2) 0.97132(14) 0.35361(10) 0.0276(5) Uani 1 1 d . . . . .
H32A H -0.206848 0.928405 0.369238 0.033 Uiso 1 1 calc R U . . .
C33 C -0.2425(2) 1.03359(14) 0.35032(10) 0.0305(5) Uani 1 1 d . . . . .
C34 C -0.2067(2) 1.09730(14) 0.32773(10) 0.0317(6) Uani 1 1 d . . . . .
H34A H -0.249305 1.140138 0.325367 0.038 Uiso 1 1 calc R U . . .
C35 C -0.1067(2) 1.09656(13) 0.30872(10) 0.0303(5) Uani 1 1 d . . . . .
C36 C -0.0439(2) 1.03403(13) 0.31213(10) 0.0267(5) Uani 1 1 d . . . . .
H36A H 0.024353 1.035498 0.298632 0.032 Uiso 1 1 calc R U . . .
C37 C -0.3507(2) 1.03180(17) 0.37083(12) 0.0421(7) Uani 1 1 d . . . . .
C38 C -0.0684(3) 1.16361(16) 0.28216(14) 0.0477(8) Uani 1 1 d . . . . .
C41 C 0.11548(19) 0.90028(13) 0.33358(9) 0.0241(5) Uani 1 1 d . . . . .
C42 C 0.1706(2) 0.94896(14) 0.37057(10) 0.0286(5) Uani 1 1 d . . . . .
H42A H 0.131194 0.983935 0.389084 0.034 Uiso 1 1 calc R U . . .
C43 C 0.2806(2) 0.94764(15) 0.38095(10) 0.0329(6) Uani 1 1 d . . . . .
C44 C 0.3416(2) 0.89773(15) 0.35451(11) 0.0340(6) Uani 1 1 d . . . . .
H44A H 0.416806 0.896450 0.361795 0.041 Uiso 1 1 calc R U . . .
C45 C 0.2892(2) 0.84987(14) 0.31717(10) 0.0312(6) Uani 1 1 d . . . . .
C46 C 0.1788(2) 0.85138(13) 0.30704(10) 0.0273(5) Uani 1 1 d . . . . .
H46A H 0.145267 0.817981 0.281174 0.033 Uiso 1 1 calc R U . . .
C47 C 0.3342(2) 0.9993(2) 0.42180(14) 0.0525(9) Uani 1 1 d . . . . .
C48 C 0.3516(2) 0.79410(17) 0.28894(13) 0.0446(7) Uani 1 1 d . . . . .
C51 C -0.02744(18) 0.84032(13) 0.38556(9) 0.0237(5) Uani 1 1 d . . . . .
C52 C -0.03225(19) 0.87035(14) 0.43805(10) 0.0279(5) Uani 1 1 d . . . . .
H52A H -0.036590 0.921870 0.441806 0.033 Uiso 1 1 calc R U . . .
C53 C -0.0308(2) 0.82699(15) 0.48470(10) 0.0312(6) Uani 1 1 d . . . . .
C54 C -0.0264(2) 0.75144(14) 0.48125(10) 0.0312(6) Uani 1 1 d . . . . .
H54A H -0.027061 0.721782 0.513164 0.037 Uiso 1 1 calc R U . . .
C55 C -0.02096(18) 0.72081(13) 0.42977(10) 0.0262(5) Uani 1 1 d . . . . .
C56 C -0.02024(18) 0.76449(13) 0.38292(9) 0.0245(5) Uani 1 1 d . . . . .
H56A H -0.014673 0.741885 0.348254 0.029 Uiso 1 1 calc R U . . .
C57 C -0.0301(3) 0.86311(18) 0.53982(11) 0.0449(7) Uani 1 1 d . . . . .
C58 C -0.0168(2) 0.64023(14) 0.42273(11) 0.0324(6) Uani 1 1 d . . . . .
C61 C -0.06686(19) 0.85586(12) 0.27430(10) 0.0249(5) Uani 1 1 d . . . . .
C62 C -0.15069(19) 0.80552(13) 0.27133(10) 0.0275(5) Uani 1 1 d . . . . .
H62A H -0.176091 0.788665 0.304560 0.033 Uiso 1 1 calc R U . . .
C63 C -0.1981(2) 0.77932(14) 0.22162(11) 0.0322(6) Uani 1 1 d . . . . .
C64 C -0.1651(2) 0.80355(14) 0.17192(11) 0.0336(6) Uani 1 1 d . . . . .
H64A H -0.196877 0.785478 0.137791 0.040 Uiso 1 1 calc R U . . .
C65 C -0.0844(2) 0.85493(14) 0.17388(10) 0.0301(5) Uani 1 1 d . . . . .
C66 C -0.0358(2) 0.88016(13) 0.22375(9) 0.0262(5) Uani 1 1 d . . . . .
H66A H 0.020051 0.914908 0.223518 0.031 Uiso 1 1 calc R U . . .
C67 C -0.2815(2) 0.72085(16) 0.22298(14) 0.0437(7) Uani 1 1 d . . . . .
C68 C -0.0458(2) 0.88319(15) 0.12211(11) 0.0391(6) Uani 1 1 d . . . . .
B1 B -0.0144(2) 0.89191(14) 0.33174(11) 0.0240(5) Uani 1 1 d . . . . .
Cl1 Cl 0.3733(3) 0.7535(4) 0.4541(3) 0.0720(16) Uani 0.44(3) 1 d . . P C 1
C1S C 0.2653(4) 0.7963(3) 0.4867(2) 0.0898(15) Uani 0.44(3) 1 d . . P C 1
H1SA H 0.284769 0.847444 0.496070 0.108 Uiso 0.44(3) 1 calc R U P C 1
H1SB H 0.200658 0.797054 0.460503 0.108 Uiso 0.44(3) 1 calc R U P C 1
Cl1A Cl 0.334(2) 0.7450(5) 0.4464(4) 0.132(4) Uani 0.56(3) 1 d . . P C 2
C1SA C 0.2653(4) 0.7963(3) 0.4867(2) 0.0898(15) Uani 0.56(3) 1 d . . P C 2
H1SC H 0.197651 0.811375 0.466109 0.108 Uiso 0.56(3) 1 calc R U P C 2
H1SD H 0.306558 0.840969 0.497040 0.108 Uiso 0.56(3) 1 calc R U P C 2
Cl2 Cl 0.23711(9) 0.75007(6) 0.54681(5) 0.0828(3) Uani 1 1 d . . . . .

loop_
_atom_site_aniso_label
_atom_site_aniso_U_11
_atom_site_aniso_U_22
_atom_site_aniso_U_33
_atom_site_aniso_U_23
_atom_site_aniso_U_13
_atom_site_aniso_U_12
Fe1 0.0200(3) 0.0203(3) 0.0206(3) 0.00098(19) -0.00178(19) -0.00204(19)
P1 0.0258(3) 0.0264(3) 0.0245(3) -0.0005(2) 0.0017(2) -0.0058(2)
N1 0.0250(11) 0.0308(12) 0.0319(11) 0.0050(9) -0.0021(8) -0.0012(9)
N2 0.0303(11) 0.0270(11) 0.0295(11) 0.0009(8) 0.0022(8) -0.0067(9)
C1 0.0221(12) 0.0420(15) 0.0350(14) -0.0012(12) 0.0006(10) -0.0066(11)
C2 0.0264(13) 0.0444(16) 0.0397(15) 0.0039(12) 0.0003(11) 0.0049(11)
C3 0.0291(13) 0.0390(15) 0.0311(13) 0.0078(11) -0.0019(10) -0.0054(11)
C4 0.0361(16) 0.062(2) 0.0430(17) 0.0155(15) -0.0061(13) 0.0000(14)
C5 0.0505(19) 0.086(3) 0.0300(16) 0.0138(16) -0.0165(14) -0.0031(18)
C6 0.059(2) 0.070(2) 0.0283(15) 0.0048(14) -0.0087(14) -0.0260(18)
C7 0.0463(16) 0.0473(17) 0.0302(14) 0.0004(12) -0.0007(12) -0.0218(14)
C8 0.065(2) 0.0482(19) 0.0368(16) -0.0145(14) 0.0102(14) -0.0224(16)
C9 0.0559(18) 0.0339(15) 0.0444(17) -0.0124(13) 0.0090(14) -0.0063(13)
C10 0.0385(15) 0.0305(14) 0.0402(15) -0.0041(12) 0.0055(12) -0.0035(11)
C11 0.0306(13) 0.0356(14) 0.0272(13) 0.0035(11) -0.0035(10) -0.0129(11)
C12 0.0401(15) 0.0319(14) 0.0305(13) -0.0046(11) 0.0087(11) -0.0168(11)
C13 0.059(2) 0.0415(17) 0.0451(17) -0.0105(13) 0.0202(15) -0.0144(14)
C14 0.099(3) 0.056(2) 0.055(2) -0.0205(18) 0.041(2) -0.024(2)
C15 0.126(4) 0.067(3) 0.0361(19) -0.0187(18) 0.032(2) -0.049(3)
C16 0.088(3) 0.062(2) 0.0284(15) 0.0020(15) 0.0009(16) -0.042(2)
C17 0.0531(18) 0.0465(17) 0.0279(14) 0.0027(12) 0.0012(12) -0.0239(14)
C18 0.0310(13) 0.0285(13) 0.0314(13) 0.0004(10) 0.0019(10) -0.0077(10)
C19 0.0598(19) 0.0338(15) 0.0323(14) -0.0001(11) 0.0053(13) -0.0121(13)
C20 0.083(2) 0.0307(16) 0.0458(18) 0.0051(13) 0.0064(16) -0.0142(15)
C21 0.071(2) 0.0287(15) 0.057(2) -0.0046(14) 0.0068(16) -0.0128(15)
C22 0.0590(19) 0.0371(16) 0.0421(16) -0.0098(13) 0.0037(14) -0.0142(14)
C23 0.0449(16) 0.0326(14) 0.0338(14) -0.0014(11) 0.0033(12) -0.0125(12)
F1 0.042(2) 0.086(3) 0.162(6) -0.047(4) 0.042(3) -0.028(2)
F1A 0.051(4) 0.058(4) 0.112(6) 0.039(4) 0.048(4) 0.016(3)
F2 0.052(2) 0.204(8) 0.042(2) 0.020(3) 0.0204(16) 0.016(4)
F2A 0.071(5) 0.086(5) 0.130(8) -0.061(5) 0.059(5) -0.013(4)
F3 0.045(2) 0.077(3) 0.141(5) 0.036(3) 0.038(3) 0.031(2)
F3A 0.034(3) 0.198(11) 0.059(4) 0.030(6) -0.006(3) 0.005(6)
F4 0.0571(15) 0.0544(14) 0.307(5) 0.080(2) 0.054(2) -0.0012(11)
F5 0.203(3) 0.0464(12) 0.0463(12) 0.0136(9) 0.0234(15) -0.0321(15)
F6 0.1101(18) 0.0208(9) 0.0766(14) 0.0036(9) 0.0007(12) -0.0077(9)
F7 0.260(5) 0.0669(18) 0.094(2) -0.0044(15) -0.041(2) -0.091(2)
F8 0.0414(12) 0.171(3) 0.127(2) -0.092(2) -0.0220(13) 0.0037(15)
F9 0.0626(13) 0.122(2) 0.0588(13) -0.0490(13) 0.0036(11) -0.0182(13)
F10 0.135(2) 0.0419(12) 0.1064(19) 0.0088(12) 0.0609(17) 0.0349(13)
F11 0.0379(11) 0.118(2) 0.121(2) -0.0555(17) 0.0148(12) 0.0155(12)
F12 0.0799(14) 0.0812(15) 0.0487(11) -0.0182(10) 0.0184(10) 0.0256(12)
F13 0.109(3) 0.142(4) 0.0523(18) -0.051(2) -0.014(2) 0.076(3)
F13A 0.117(10) 0.118(11) 0.031(7) -0.017(7) 0.035(7) -0.014(9)
F14 0.197(5) 0.068(2) 0.0222(13) 0.0010(12) 0.029(2) -0.024(3)
F14A 0.126(11) 0.114(11) 0.031(7) -0.034(7) -0.024(7) 0.039(9)
F15 0.087(2) 0.100(3) 0.0424(15) -0.0324(16) 0.0015(14) -0.0327(19)
F15A 0.129(11) 0.052(7) 0.031(6) -0.010(5) 0.023(8) -0.015(8)
F16 0.0470(10) 0.0309(9) 0.0824(13) -0.0004(8) -0.0087(9) -0.0087(7)
F17 0.0789(13) 0.0333(9) 0.0453(10) 0.0183(7) 0.0080(9) 0.0071(8)
F18 0.0570(11) 0.0310(9) 0.0630(11) 0.0064(8) 0.0269(9) 0.0110(7)
F19 0.0456(11) 0.0311(10) 0.182(3) 0.0234(13) -0.0074(13) -0.0065(8)
F20 0.0607(12) 0.0801(15) 0.0707(13) -0.0292(11) -0.0084(10) -0.0283(11)
F21 0.0438(10) 0.0546(11) 0.0691(12) -0.0015(9) 0.0078(9) -0.0130(8)
F22 0.216(3) 0.0325(11) 0.0433(11) 0.0070(8) 0.0473(15) -0.0030(14)
F23 0.0486(11) 0.1201(19) 0.0448(11) 0.0292(11) 0.0086(8) 0.0098(11)
F24 0.0635(12) 0.0866(14) 0.0216(8) -0.0018(8) -0.0056(7) 0.0111(10)
C31 0.0286(12) 0.0227(12) 0.0194(11) -0.0008(9) -0.0013(9) -0.0029(9)
C32 0.0309(13) 0.0247(12) 0.0274(12) 0.0005(10) 0.0028(10) -0.0032(10)
C33 0.0302(13) 0.0313(14) 0.0296(13) -0.0030(10) 0.0003(10) 0.0006(11)
C34 0.0340(14) 0.0259(13) 0.0336(13) -0.0016(10) -0.0047(11) 0.0036(10)
C35 0.0352(14) 0.0208(12) 0.0336(13) 0.0014(10) -0.0036(11) -0.0033(10)
C36 0.0276(12) 0.0263(13) 0.0257(12) -0.0005(10) -0.0004(9) -0.0043(10)
C37 0.0345(15) 0.0465(18) 0.0457(17) 0.0019(14) 0.0050(13) 0.0051(13)
C38 0.0472(18) 0.0282(15) 0.068(2) 0.0113(14) 0.0068(15) -0.0033(13)
C41 0.0301(13) 0.0220(12) 0.0203(11) 0.0029(9) 0.0029(9) -0.0021(9)
C42 0.0313(13) 0.0282(13) 0.0267(12) -0.0047(10) 0.0043(10) -0.0010(10)
C43 0.0335(14) 0.0364(14) 0.0288(13) -0.0026(11) 0.0033(11) -0.0074(11)
C44 0.0267(13) 0.0406(15) 0.0351(14) 0.0021(12) 0.0047(11) -0.0023(11)
C45 0.0343(14) 0.0301(13) 0.0302(13) 0.0015(10) 0.0080(10) 0.0018(11)
C46 0.0343(13) 0.0243(12) 0.0236(12) -0.0006(9) 0.0040(10) -0.0019(10)
C47 0.0340(17) 0.069(2) 0.054(2) -0.0221(16) 0.0020(14) -0.0119(15)
C48 0.0409(16) 0.0462(18) 0.0480(18) -0.0055(14) 0.0111(13) 0.0079(13)
C51 0.0230(11) 0.0244(12) 0.0239(12) 0.0005(9) 0.0027(9) -0.0018(9)
C52 0.0319(13) 0.0245(12) 0.0270(12) -0.0021(10) 0.0017(10) -0.0004(10)
C53 0.0346(14) 0.0358(14) 0.0234(12) -0.0011(11) 0.0033(10) -0.0001(11)
C54 0.0345(14) 0.0349(14) 0.0244(12) 0.0067(10) 0.0040(10) 0.0000(11)
C55 0.0237(12) 0.0252(12) 0.0296(13) 0.0049(10) 0.0024(9) -0.0003(9)
C56 0.0265(12) 0.0260(12) 0.0211(11) -0.0006(9) 0.0021(9) -0.0005(9)
C57 0.0573(19) 0.0500(19) 0.0274(15) -0.0033(13) 0.0030(13) 0.0057(15)
C58 0.0318(13) 0.0304(14) 0.0353(14) 0.0075(11) 0.0052(11) 0.0010(11)
C61 0.0292(12) 0.0194(12) 0.0256(12) 0.0006(9) 0.0000(10) 0.0027(9)
C62 0.0291(13) 0.0225(12) 0.0305(13) 0.0014(10) -0.0003(10) 0.0016(10)
C63 0.0304(13) 0.0226(12) 0.0418(15) -0.0033(11) -0.0067(11) 0.0024(10)
C64 0.0406(15) 0.0263(13) 0.0312(13) -0.0063(10) -0.0115(11) 0.0080(11)
C65 0.0395(14) 0.0255(13) 0.0247(12) 0.0000(10) -0.0006(10) 0.0093(11)
C66 0.0319(13) 0.0208(12) 0.0255(12) -0.0007(9) 0.0003(10) 0.0015(10)
C67 0.0352(15) 0.0301(15) 0.063(2) -0.0046(13) -0.0123(14) -0.0023(12)
C68 0.0549(18) 0.0363(15) 0.0251(13) -0.0002(11) -0.0014(12) 0.0083(13)
B1 0.0295(14) 0.0197(13) 0.0229(13) -0.0010(10) 0.0019(10) -0.0022(11)
Cl1 0.062(4) 0.063(2) 0.092(3) 0.0373(19) 0.0047(16) 0.0060(15)
C1S 0.082(3) 0.061(3) 0.127(4) 0.025(3) 0.010(3) 0.017(2)
Cl1A 0.256(10) 0.066(2) 0.079(3) 0.027(2) 0.052(5) 0.054(4)
C1SA 0.082(3) 0.061(3) 0.127(4) 0.025(3) 0.010(3) 0.017(2)
Cl2 0.0697(6) 0.0807(7) 0.0985(8) 0.0113(6) 0.0103(5) 0.0233(5)

loop_
_atom_type_symbol
_atom_type_description
_atom_type_scat_dispersion_real
_atom_type_scat_dispersion_imag
_atom_type_scat_source
C C 0.0181 0.0091 'International Tables Vol C Tables 4.2.6.8 and 6.1.1.4'
H H 0.0000 0.0000 'International Tables Vol C Tables 4.2.6.8 and 6.1.1.4'
B B 0.0090 0.0039 'International Tables Vol C Tables 4.2.6.8 and 6.1.1.4'
N N 0.0311 0.0180 'International Tables Vol C Tables 4.2.6.8 and 6.1.1.4'
F F 0.0727 0.0534 'International Tables Vol C Tables 4.2.6.8 and 6.1.1.4'
P P 0.2955 0.4335 'International Tables Vol C Tables 4.2.6.8 and 6.1.1.4'
Fe Fe -1.1336 3.1974 'International Tables Vol C Tables 4.2.6.8 and 6.1.1.4'
Cl Cl 0.3639 0.7018 'International Tables Vol C Tables 4.2.6.8 and 6.1.1.4'

loop_
_geom_angle_atom_site_label_1
_geom_angle_atom_site_label_2
_geom_angle_atom_site_label_3
_geom_angle
_geom_angle_site_symmetry_1
_geom_angle_site_symmetry_3
_geom_angle_publ_flag
N2 Fe1 N2 180.0 3_666 . ?
N2 Fe1 N1 83.56(9) 3_666 3_666 ?
N2 Fe1 N1 96.44(9) . 3_666 ?
N2 Fe1 N1 96.44(9) 3_666 . ?
N2 Fe1 N1 83.56(9) . . ?
N1 Fe1 N1 180.00(7) 3_666 . ?
N2 Fe1 P1 90.85(6) 3_666 3_666 ?
N2 Fe1 P1 89.15(6) . 3_666 ?
N1 Fe1 P1 84.99(6) 3_666 3_666 ?
N1 Fe1 P1 95.01(6) . 3_666 ?
N2 Fe1 P1 89.15(6) 3_666 . ?
N2 Fe1 P1 90.85(6) . . ?
N1 Fe1 P1 95.01(6) 3_666 . ?
N1 Fe1 P1 84.99(6) . . ?
P1 Fe1 P1 180.00(2) 3_666 . ?
C12 P1 C1 106.51(13) . . ?
C12 P1 C18 104.71(12) . . ?
C1 P1 C18 103.05(12) . . ?
C12 P1 Fe1 116.48(8) . . ?
C1 P1 Fe1 98.95(9) . . ?
C18 P1 Fe1 124.71(9) . . ?
C3 N1 C2 110.8(2) . . ?
C3 N1 Fe1 108.17(16) . . ?
C2 N1 Fe1 114.66(16) . . ?
C3 N1 H1N 107.5(17) . . ?
C2 N1 H1N 100.7(18) . . ?
Fe1 N1 H1N 114.8(18) . . ?
C10 N2 C11 116.8(2) . . ?
C10 N2 Fe1 130.04(19) . . ?
C11 N2 Fe1 112.93(17) . . ?
C2 C1 P1 109.56(17) . . ?
C2 C1 H1A 109.8 . . ?
P1 C1 H1A 109.8 . . ?
C2 C1 H1B 109.8 . . ?
P1 C1 H1B 109.8 . . ?
H1A C1 H1B 108.2 . . ?
C1 C2 N1 109.0(2) . . ?
C1 C2 H2A 109.9 . . ?
N1 C2 H2A 109.9 . . ?
C1 C2 H2B 109.9 . . ?
N1 C2 H2B 109.9 . . ?
H2A C2 H2B 108.3 . . ?
C4 C3 C11 120.4(3) . . ?
C4 C3 N1 123.5(3) . . ?
C11 C3 N1 116.1(2) . . ?
C3 C4 C5 119.0(3) . . ?
C3 C4 H4A 120.5 . . ?
C5 C4 H4A 120.5 . . ?
C6 C5 C4 122.0(3) . . ?
C6 C5 H5A 119.0 . . ?
C4 C5 H5A 119.0 . . ?
C5 C6 C7 120.4(3) . . ?
C5 C6 H6A 119.8 . . ?
C7 C6 H6A 119.8 . . ?
C8 C7 C11 117.8(3) . . ?
C8 C7 C6 124.3(3) . . ?
C11 C7 C6 117.9(3) . . ?
C9 C8 C7 119.4(3) . . ?
C9 C8 H8A 120.3 . . ?
C7 C8 H8A 120.3 . . ?
C8 C9 C10 119.1(3) . . ?
C8 C9 H9A 120.4 . . ?
C10 C9 H9A 120.4 . . ?
N2 C10 C9 124.6(3) . . ?
N2 C10 H10A 117.7 . . ?
C9 C10 H10A 117.7 . . ?
N2 C11 C3 117.5(2) . . ?
N2 C11 C7 122.2(3) . . ?
C3 C11 C7 120.2(2) . . ?
C13 C12 C17 118.8(3) . . ?
C13 C12 P1 122.2(2) . . ?
C17 C12 P1 119.0(2) . . ?
C12 C13 C14 120.2(4) . . ?
C12 C13 H13A 119.9 . . ?
C14 C13 H13A 119.9 . . ?
C15 C14 C13 120.1(4) . . ?
C15 C14 H14A 120.0 . . ?
C13 C14 H14A 120.0 . . ?
C16 C15 C14 120.7(3) . . ?
C16 C15 H15A 119.7 . . ?
C14 C15 H15A 119.7 . . ?
C15 C16 C17 119.9(4) . . ?
C15 C16 H16A 120.1 . . ?
C17 C16 H16A 120.1 . . ?
C16 C17 C12 120.4(3) . . ?
C16 C17 H17A 119.8 . . ?
C12 C17 H17A 119.8 . . ?
C19 C18 C23 117.9(2) . . ?
C19 C18 P1 123.3(2) . . ?
C23 C18 P1 118.8(2) . . ?
C20 C19 C18 120.7(3) . . ?
C20 C19 H19A 119.7 . . ?
C18 C19 H19A 119.7 . . ?
C21 C20 C19 120.4(3) . . ?
C21 C20 H20A 119.8 . . ?
C19 C20 H20A 119.8 . . ?
C20 C21 C22 119.9(3) . . ?
C20 C21 H21A 120.1 . . ?
C22 C21 H21A 120.1 . . ?
C21 C22 C23 119.9(3) . . ?
C21 C22 H22A 120.1 . . ?
C23 C22 H22A 120.1 . . ?
C22 C23 C18 121.3(3) . . ?
C22 C23 H23A 119.4 . . ?
C18 C23 H23A 119.4 . . ?
C36 C31 C32 115.7(2) . . ?
C36 C31 B1 123.2(2) . . ?
C32 C31 B1 120.5(2) . . ?
C33 C32 C31 122.5(2) . . ?
C33 C32 H32A 118.7 . . ?
C31 C32 H32A 118.7 . . ?
C34 C33 C32 120.8(2) . . ?
C34 C33 C37 119.5(2) . . ?
C32 C33 C37 119.7(2) . . ?
C35 C34 C33 117.8(2) . . ?
C35 C34 H34A 121.1 . . ?
C33 C34 H34A 121.1 . . ?
C34 C35 C36 121.3(2) . . ?
C34 C35 C38 118.7(2) . . ?
C36 C35 C38 119.9(2) . . ?
C35 C36 C31 121.9(2) . . ?
C35 C36 H36A 119.0 . . ?
C31 C36 H36A 119.0 . . ?
F2 C37 F1 108.8(5) . . ?
F2 C37 F3 108.3(5) . . ?
F1 C37 F3 102.9(4) . . ?
F3A C37 F2A 106.1(8) . . ?
F3A C37 F1A 105.1(7) . . ?
F2A C37 F1A 100.0(6) . . ?
F3A C37 C33 116.0(4) . . ?
F2 C37 C33 112.8(3) . . ?
F1 C37 C33 111.0(3) . . ?
F3 C37 C33 112.5(3) . . ?
F2A C37 C33 114.0(4) . . ?
F1A C37 C33 114.0(3) . . ?
F4 C38 F6 105.4(3) . . ?
F4 C38 F5 108.1(3) . . ?
F6 C38 F5 104.3(3) . . ?
F4 C38 C35 112.5(3) . . ?
F6 C38 C35 114.0(3) . . ?
F5 C38 C35 111.9(3) . . ?
C46 C41 C42 115.7(2) . . ?
C46 C41 B1 122.6(2) . . ?
C42 C41 B1 120.7(2) . . ?
C43 C42 C41 122.3(2) . . ?
C43 C42 H42A 118.9 . . ?
C41 C42 H42A 118.9 . . ?
C42 C43 C44 120.8(2) . . ?
C42 C43 C47 119.8(2) . . ?
C44 C43 C47 119.4(2) . . ?
C45 C44 C43 118.0(2) . . ?
C45 C44 H44A 121.0 . . ?
C43 C44 H44A 121.0 . . ?
C44 C45 C46 120.8(2) . . ?
C44 C45 C48 119.7(2) . . ?
C46 C45 C48 119.5(2) . . ?
C45 C46 C41 122.3(2) . . ?
C45 C46 H46A 118.8 . . ?
C41 C46 H46A 118.8 . . ?
F7 C47 F8 108.3(3) . . ?
F7 C47 F9 106.0(3) . . ?
F8 C47 F9 102.8(3) . . ?
F7 C47 C43 113.4(3) . . ?
F8 C47 C43 113.4(3) . . ?
F9 C47 C43 112.1(3) . . ?
F10 C48 F11 106.5(3) . . ?
F10 C48 F12 105.2(3) . . ?
F11 C48 F12 105.3(3) . . ?
F10 C48 C45 113.0(2) . . ?
F11 C48 C45 113.1(3) . . ?
F12 C48 C45 113.1(2) . . ?
C56 C51 C52 116.2(2) . . ?
C56 C51 B1 121.7(2) . . ?
C52 C51 B1 121.5(2) . . ?
C53 C52 C51 121.8(2) . . ?
C53 C52 H52A 119.1 . . ?
C51 C52 H52A 119.1 . . ?
C52 C53 C54 121.3(2) . . ?
C52 C53 C57 118.9(2) . . ?
C54 C53 C57 119.8(2) . . ?
C55 C54 C53 117.7(2) . . ?
C55 C54 H54A 121.1 . . ?
C53 C54 H54A 121.1 . . ?
C54 C55 C56 121.0(2) . . ?
C54 C55 C58 120.8(2) . . ?
C56 C55 C58 118.1(2) . . ?
C51 C56 C55 121.9(2) . . ?
C51 C56 H56A 119.1 . . ?
C55 C56 H56A 119.1 . . ?
F15A C57 F14A 107.8(14) . . ?
F14 C57 F13 108.4(4) . . ?
F15A C57 F13A 102.3(12) . . ?
F14A C57 F13A 101.1(14) . . ?
F14 C57 F15 105.9(4) . . ?
F13 C57 F15 104.6(4) . . ?
F15A C57 C53 118.9(6) . . ?
F14A C57 C53 112.3(7) . . ?
F14 C57 C53 113.8(3) . . ?
F13 C57 C53 112.3(3) . . ?
F13A C57 C53 112.6(7) . . ?
F15 C57 C53 111.3(3) . . ?
F16 C58 F18 105.7(2) . . ?
F16 C58 F17 105.8(2) . . ?
F18 C58 F17 105.7(2) . . ?
F16 C58 C55 112.8(2) . . ?
F18 C58 C55 112.6(2) . . ?
F17 C58 C55 113.6(2) . . ?
C66 C61 C62 115.7(2) . . ?
C66 C61 B1 120.2(2) . . ?
C62 C61 B1 123.8(2) . . ?
C63 C62 C61 122.4(2) . . ?
C63 C62 H62A 118.8 . . ?
C61 C62 H62A 118.8 . . ?
C62 C63 C64 120.8(2) . . ?
C62 C63 C67 118.3(3) . . ?
C64 C63 C67 120.8(2) . . ?
C65 C64 C63 117.7(2) . . ?
C65 C64 H64A 121.2 . . ?
C63 C64 H64A 121.2 . . ?
C64 C65 C66 121.3(2) . . ?
C64 C65 C68 120.2(2) . . ?
C66 C65 C68 118.4(2) . . ?
C65 C66 C61 121.9(2) . . ?
C65 C66 H66A 119.0 . . ?
C61 C66 H66A 119.0 . . ?
F19 C67 F20 107.1(3) . . ?
F19 C67 F21 105.8(3) . . ?
F20 C67 F21 105.9(2) . . ?
F19 C67 C63 112.3(2) . . ?
F20 C67 C63 112.8(3) . . ?
F21 C67 C63 112.5(2) . . ?
F22 C68 F23 106.7(3) . . ?
F22 C68 F24 105.3(2) . . ?
F23 C68 F24 104.8(2) . . ?
F22 C68 C65 112.9(2) . . ?
F23 C68 C65 113.1(2) . . ?
F24 C68 C65 113.3(3) . . ?
C61 B1 C31 103.04(18) . . ?
C61 B1 C51 113.07(19) . . ?
C31 B1 C51 112.19(19) . . ?
C61 B1 C41 112.75(19) . . ?
C31 B1 C41 114.37(19) . . ?
C51 B1 C41 101.83(18) . . ?
Cl2 C1S Cl1 112.0(3) . . ?
Cl2 C1S H1SA 109.2 . . ?
Cl1 C1S H1SA 109.2 . . ?
Cl2 C1S H1SB 109.2 . . ?
Cl1 C1S H1SB 109.2 . . ?
H1SA C1S H1SB 107.9 . . ?
Cl1A C1SA Cl2 112.2(3) . . ?
Cl1A C1SA H1SC 109.2 . . ?
Cl2 C1SA H1SC 109.2 . . ?
Cl1A C1SA H1SD 109.2 . . ?
Cl2 C1SA H1SD 109.2 . . ?
H1SC C1SA H1SD 107.9 . . ?

loop_
_geom_bond_atom_site_label_1
_geom_bond_atom_site_label_2
_geom_bond_distance
_geom_bond_site_symmetry_2
_geom_bond_publ_flag
Fe1 N2 1.968(2) 3_666 ?
Fe1 N2 1.968(2) . ?
Fe1 N1 2.050(2) 3_666 ?
Fe1 N1 2.050(2) . ?
Fe1 P1 2.3331(6) 3_666 ?
Fe1 P1 2.3332(6) . ?
P1 C12 1.823(3) . ?
P1 C1 1.833(3) . ?
P1 C18 1.836(3) . ?
N1 C3 1.455(3) . ?
N1 C2 1.516(3) . ?
N1 H1N 0.95(3) . ?
N2 C10 1.319(3) . ?
N2 C11 1.383(3) . ?
C1 C2 1.504(4) . ?
C1 H1A 0.9900 . ?
C1 H1B 0.9900 . ?
C2 H2A 0.9900 . ?
C2 H2B 0.9900 . ?
C3 C4 1.372(4) . ?
C3 C11 1.397(4) . ?
C4 C5 1.408(5) . ?
C4 H4A 0.9500 . ?
C5 C6 1.339(5) . ?
C5 H5A 0.9500 . ?
C6 C7 1.420(5) . ?
C6 H6A 0.9500 . ?
C7 C8 1.409(5) . ?
C7 C11 1.415(4) . ?
C8 C9 1.363(5) . ?
C8 H8A 0.9500 . ?
C9 C10 1.396(4) . ?
C9 H9A 0.9500 . ?
C10 H10A 0.9500 . ?
C12 C13 1.389(4) . ?
C12 C17 1.396(4) . ?
C13 C14 1.393(5) . ?
C13 H13A 0.9500 . ?
C14 C15 1.374(7) . ?
C14 H14A 0.9500 . ?
C15 C16 1.367(6) . ?
C15 H15A 0.9500 . ?
C16 C17 1.392(4) . ?
C16 H16A 0.9500 . ?
C17 H17A 0.9500 . ?
C18 C19 1.391(4) . ?
C18 C23 1.394(4) . ?
C19 C20 1.389(4) . ?
C19 H19A 0.9500 . ?
C20 C21 1.376(5) . ?
C20 H20A 0.9500 . ?
C21 C22 1.377(5) . ?
C21 H21A 0.9500 . ?
C22 C23 1.385(4) . ?
C22 H22A 0.9500 . ?
C23 H23A 0.9500 . ?
F1 C37 1.325(5) . ?
F1A C37 1.354(6) . ?
F2 C37 1.251(5) . ?
F2A C37 1.338(7) . ?
F3 C37 1.327(5) . ?
F3A C37 1.238(7) . ?
F4 C38 1.304(4) . ?
F5 C38 1.331(4) . ?
F6 C38 1.321(4) . ?
F7 C47 1.286(5) . ?
F8 C47 1.318(4) . ?
F9 C47 1.326(4) . ?
F10 C48 1.325(4) . ?
F11 C48 1.326(4) . ?
F12 C48 1.327(4) . ?
F13 C57 1.311(4) . ?
F13A C57 1.329(16) . ?
F14 C57 1.308(4) . ?
F14A C57 1.283(15) . ?
F15 C57 1.331(4) . ?
F15A C57 1.271(14) . ?
F16 C58 1.337(3) . ?
F17 C58 1.341(3) . ?
F18 C58 1.340(3) . ?
F19 C67 1.323(3) . ?
F20 C67 1.334(4) . ?
F21 C67 1.338(4) . ?
F22 C68 1.326(3) . ?
F23 C68 1.333(4) . ?
F24 C68 1.334(3) . ?
C31 C36 1.394(3) . ?
C31 C32 1.401(3) . ?
C31 B1 1.635(4) . ?
C32 C33 1.386(4) . ?
C32 H32A 0.9500 . ?
C33 C34 1.384(4) . ?
C33 C37 1.495(4) . ?
C34 C35 1.382(4) . ?
C34 H34A 0.9500 . ?
C35 C36 1.391(4) . ?
C35 C38 1.490(4) . ?
C36 H36A 0.9500 . ?
C41 C46 1.397(3) . ?
C41 C42 1.407(3) . ?
C41 B1 1.642(4) . ?
C42 C43 1.388(4) . ?
C42 H42A 0.9500 . ?
C43 C44 1.390(4) . ?
C43 C47 1.491(4) . ?
C44 C45 1.387(4) . ?
C44 H44A 0.9500 . ?
C45 C46 1.393(4) . ?
C45 C48 1.495(4) . ?
C46 H46A 0.9500 . ?
C51 C56 1.393(3) . ?
C51 C52 1.400(3) . ?
C51 B1 1.638(3) . ?
C52 C53 1.386(4) . ?
C52 H52A 0.9500 . ?
C53 C54 1.388(4) . ?
C53 C57 1.498(4) . ?
C54 C55 1.383(4) . ?
C54 H54A 0.9500 . ?
C55 C56 1.396(3) . ?
C55 C58 1.487(4) . ?
C56 H56A 0.9500 . ?
C61 C66 1.400(3) . ?
C61 C62 1.400(3) . ?
C61 B1 1.634(3) . ?
C62 C63 1.388(4) . ?
C62 H62A 0.9500 . ?
C63 C64 1.390(4) . ?
C63 C67 1.504(4) . ?
C64 C65 1.384(4) . ?
C64 H64A 0.9500 . ?
C65 C66 1.391(3) . ?
C65 C68 1.487(4) . ?
C66 H66A 0.9500 . ?
Cl1 C1S 1.818(8) . ?
C1S Cl2 1.756(5) . ?
C1S H1SA 0.9900 . ?
C1S H1SB 0.9900 . ?
Cl1A C1SA 1.660(9) . ?
C1SA Cl2 1.756(5) . ?
C1SA H1SC 0.9900 . ?
C1SA H1SD 0.9900 . ?

loop_
_geom_torsion_atom_site_label_1
_geom_torsion_atom_site_label_2
_geom_torsion_atom_site_label_3
_geom_torsion_atom_site_label_4
_geom_torsion
_geom_torsion_site_symmetry_1
_geom_torsion_site_symmetry_2
_geom_torsion_site_symmetry_3
_geom_torsion_site_symmetry_4
_geom_torsion_publ_flag
C12 P1 C1 C2 88.7(2) . . . . ?
C18 P1 C1 C2 -161.35(19) . . . . ?
Fe1 P1 C1 C2 -32.43(19) . . . . ?
P1 C1 C2 N1 52.0(2) . . . . ?
C3 N1 C2 C1 74.7(3) . . . . ?
Fe1 N1 C2 C1 -48.0(3) . . . . ?
C2 N1 C3 C4 64.7(3) . . . . ?
Fe1 N1 C3 C4 -168.9(2) . . . . ?
C2 N1 C3 C11 -115.2(2) . . . . ?
Fe1 N1 C3 C11 11.3(3) . . . . ?
C11 C3 C4 C5 0.7(4) . . . . ?
N1 C3 C4 C5 -179.1(3) . . . . ?
C3 C4 C5 C6 0.9(5) . . . . ?
C4 C5 C6 C7 -1.7(5) . . . . ?
C5 C6 C7 C8 -177.9(3) . . . . ?
C5 C6 C7 C11 0.9(4) . . . . ?
C11 C7 C8 C9 1.8(4) . . . . ?
C6 C7 C8 C9 -179.4(3) . . . . ?
C7 C8 C9 C10 -2.2(4) . . . . ?
C11 N2 C10 C9 3.4(4) . . . . ?
Fe1 N2 C10 C9 -170.4(2) . . . . ?
C8 C9 C10 N2 -0.6(5) . . . . ?
C10 N2 C11 C3 177.9(2) . . . . ?
Fe1 N2 C11 C3 -7.2(3) . . . . ?
C10 N2 C11 C7 -3.7(4) . . . . ?
Fe1 N2 C11 C7 171.2(2) . . . . ?
C4 C3 C11 N2 176.9(2) . . . . ?
N1 C3 C11 N2 -3.2(3) . . . . ?
C4 C3 C11 C7 -1.5(4) . . . . ?
N1 C3 C11 C7 178.3(2) . . . . ?
C8 C7 C11 N2 1.2(4) . . . . ?
C6 C7 C11 N2 -177.7(2) . . . . ?
C8 C7 C11 C3 179.6(3) . . . . ?
C6 C7 C11 C3 0.7(4) . . . . ?
C1 P1 C12 C13 -11.7(3) . . . . ?
C18 P1 C12 C13 -120.5(2) . . . . ?
Fe1 P1 C12 C13 97.5(2) . . . . ?
C1 P1 C12 C17 171.7(2) . . . . ?
C18 P1 C12 C17 62.9(2) . . . . ?
Fe1 P1 C12 C17 -79.1(2) . . . . ?
C17 C12 C13 C14 -0.6(4) . . . . ?
P1 C12 C13 C14 -177.2(2) . . . . ?
C12 C13 C14 C15 -0.7(5) . . . . ?
C13 C14 C15 C16 1.0(5) . . . . ?
C14 C15 C16 C17 0.1(5) . . . . ?
C15 C16 C17 C12 -1.4(4) . . . . ?
C13 C12 C17 C16 1.6(4) . . . . ?
P1 C12 C17 C16 178.3(2) . . . . ?
C12 P1 C18 C19 -9.2(3) . . . . ?
C1 P1 C18 C19 -120.5(2) . . . . ?
Fe1 P1 C18 C19 128.7(2) . . . . ?
C12 P1 C18 C23 170.8(2) . . . . ?
C1 P1 C18 C23 59.5(2) . . . . ?
Fe1 P1 C18 C23 -51.3(2) . . . . ?
C23 C18 C19 C20 1.5(5) . . . . ?
P1 C18 C19 C20 -178.4(3) . . . . ?
C18 C19 C20 C21 -0.7(5) . . . . ?
C19 C20 C21 C22 -0.6(6) . . . . ?
C20 C21 C22 C23 1.1(5) . . . . ?
C21 C22 C23 C18 -0.3(5) . . . . ?
C19 C18 C23 C22 -1.1(4) . . . . ?
P1 C18 C23 C22 178.9(2) . . . . ?
C36 C31 C32 C33 -0.3(3) . . . . ?
B1 C31 C32 C33 -171.5(2) . . . . ?
C31 C32 C33 C34 0.2(4) . . . . ?
C31 C32 C33 C37 179.5(2) . . . . ?
C32 C33 C34 C35 0.0(4) . . . . ?
C37 C33 C34 C35 -179.3(2) . . . . ?
C33 C34 C35 C36 -0.1(4) . . . . ?
C33 C34 C35 C38 177.5(2) . . . . ?
C34 C35 C36 C31 0.0(4) . . . . ?
C38 C35 C36 C31 -177.6(2) . . . . ?
C32 C31 C36 C35 0.2(3) . . . . ?
B1 C31 C36 C35 171.2(2) . . . . ?
C34 C33 C37 F3A 70.1(10) . . . . ?
C32 C33 C37 F3A -109.2(9) . . . . ?
C34 C33 C37 F2 -109.2(6) . . . . ?
C32 C33 C37 F2 71.5(6) . . . . ?
C34 C33 C37 F1 128.4(5) . . . . ?
C32 C33 C37 F1 -50.9(5) . . . . ?
C34 C33 C37 F3 13.7(5) . . . . ?
C32 C33 C37 F3 -165.6(4) . . . . ?
C34 C33 C37 F2A -53.6(8) . . . . ?
C32 C33 C37 F2A 127.1(8) . . . . ?
C34 C33 C37 F1A -167.6(6) . . . . ?
C32 C33 C37 F1A 13.1(7) . . . . ?
C34 C35 C38 F4 157.6(3) . . . . ?
C36 C35 C38 F4 -24.8(4) . . . . ?
C34 C35 C38 F6 37.6(4) . . . . ?
C36 C35 C38 F6 -144.8(3) . . . . ?
C34 C35 C38 F5 -80.5(4) . . . . ?
C36 C35 C38 F5 97.1(3) . . . . ?
C46 C41 C42 C43 -1.2(4) . . . . ?
B1 C41 C42 C43 167.3(2) . . . . ?
C41 C42 C43 C44 0.4(4) . . . . ?
C41 C42 C43 C47 -178.3(3) . . . . ?
C42 C43 C44 C45 0.6(4) . . . . ?
C47 C43 C44 C45 179.3(3) . . . . ?
C43 C44 C45 C46 -0.7(4) . . . . ?
C43 C44 C45 C48 -178.4(2) . . . . ?
C44 C45 C46 C41 -0.1(4) . . . . ?
C48 C45 C46 C41 177.6(2) . . . . ?
C42 C41 C46 C45 1.1(3) . . . . ?
B1 C41 C46 C45 -167.2(2) . . . . ?
C42 C43 C47 F7 -75.3(4) . . . . ?
C44 C43 C47 F7 106.0(4) . . . . ?
C42 C43 C47 F8 160.6(3) . . . . ?
C44 C43 C47 F8 -18.1(5) . . . . ?
C42 C43 C47 F9 44.8(4) . . . . ?
C44 C43 C47 F9 -134.0(3) . . . . ?
C44 C45 C48 F10 107.5(3) . . . . ?
C46 C45 C48 F10 -70.3(4) . . . . ?
C44 C45 C48 F11 -13.6(4) . . . . ?
C46 C45 C48 F11 168.7(3) . . . . ?
C44 C45 C48 F12 -133.1(3) . . . . ?
C46 C45 C48 F12 49.1(4) . . . . ?
C56 C51 C52 C53 -0.5(4) . . . . ?
B1 C51 C52 C53 -172.4(2) . . . . ?
C51 C52 C53 C54 -1.1(4) . . . . ?
C51 C52 C53 C57 176.7(2) . . . . ?
C52 C53 C54 C55 1.4(4) . . . . ?
C57 C53 C54 C55 -176.3(2) . . . . ?
C53 C54 C55 C56 -0.2(4) . . . . ?
C53 C54 C55 C58 -179.5(2) . . . . ?
C52 C51 C56 C55 1.8(3) . . . . ?
B1 C51 C56 C55 173.6(2) . . . . ?
C54 C55 C56 C51 -1.5(4) . . . . ?
C58 C55 C56 C51 177.9(2) . . . . ?
C52 C53 C57 F15A -1.3(14) . . . . ?
C54 C53 C57 F15A 176.5(13) . . . . ?
C52 C53 C57 F14A -128.5(15) . . . . ?
C54 C53 C57 F14A 49.3(16) . . . . ?
C52 C53 C57 F14 174.4(4) . . . . ?
C54 C53 C57 F14 -7.8(5) . . . . ?
C52 C53 C57 F13 50.8(5) . . . . ?
C54 C53 C57 F13 -131.4(4) . . . . ?
C52 C53 C57 F13A 118.2(13) . . . . ?
C54 C53 C57 F13A -64.0(14) . . . . ?
C52 C53 C57 F15 -66.1(4) . . . . ?
C54 C53 C57 F15 111.7(4) . . . . ?
C54 C55 C58 F16 108.4(3) . . . . ?
C56 C55 C58 F16 -71.1(3) . . . . ?
C54 C55 C58 F18 -132.2(2) . . . . ?
C56 C55 C58 F18 48.4(3) . . . . ?
C54 C55 C58 F17 -12.0(3) . . . . ?
C56 C55 C58 F17 168.5(2) . . . . ?
C66 C61 C62 C63 2.0(3) . . . . ?
B1 C61 C62 C63 175.9(2) . . . . ?
C61 C62 C63 C64 -1.4(4) . . . . ?
C61 C62 C63 C67 175.1(2) . . . . ?
C62 C63 C64 C65 -0.5(4) . . . . ?
C67 C63 C64 C65 -176.9(2) . . . . ?
C63 C64 C65 C66 1.6(4) . . . . ?
C63 C64 C65 C68 -179.8(2) . . . . ?
C64 C65 C66 C61 -0.9(4) . . . . ?
C68 C65 C66 C61 -179.5(2) . . . . ?
C62 C61 C66 C65 -0.9(3) . . . . ?
B1 C61 C66 C65 -175.0(2) . . . . ?
C62 C63 C67 F19 -69.1(4) . . . . ?
C64 C63 C67 F19 107.4(3) . . . . ?
C62 C63 C67 F20 169.8(2) . . . . ?
C64 C63 C67 F20 -13.7(4) . . . . ?
C62 C63 C67 F21 50.1(3) . . . . ?
C64 C63 C67 F21 -133.4(3) . . . . ?
C64 C65 C68 F22 127.3(3) . . . . ?
C66 C65 C68 F22 -54.1(4) . . . . ?
C64 C65 C68 F23 -111.4(3) . . . . ?
C66 C65 C68 F23 67.2(3) . . . . ?
C64 C65 C68 F24 7.7(4) . . . . ?
C66 C65 C68 F24 -173.7(2) . . . . ?
C66 C61 B1 C31 78.3(3) . . . . ?
C62 C61 B1 C31 -95.3(3) . . . . ?
C66 C61 B1 C51 -160.4(2) . . . . ?
C62 C61 B1 C51 26.1(3) . . . . ?
C66 C61 B1 C41 -45.5(3) . . . . ?
C62 C61 B1 C41 140.9(2) . . . . ?
C36 C31 B1 C61 -89.8(3) . . . . ?
C32 C31 B1 C61 80.8(2) . . . . ?
C36 C31 B1 C51 148.3(2) . . . . ?
C32 C31 B1 C51 -41.1(3) . . . . ?
C36 C31 B1 C41 33.0(3) . . . . ?
C32 C31 B1 C41 -156.4(2) . . . . ?
C56 C51 B1 C61 36.9(3) . . . . ?
C52 C51 B1 C61 -151.7(2) . . . . ?
C56 C51 B1 C31 153.0(2) . . . . ?
C52 C51 B1 C31 -35.7(3) . . . . ?
C56 C51 B1 C41 -84.3(3) . . . . ?
C52 C51 B1 C41 87.1(3) . . . . ?
C46 C41 B1 C61 -31.8(3) . . . . ?
C42 C41 B1 C61 160.4(2) . . . . ?
C46 C41 B1 C31 -149.1(2) . . . . ?
C42 C41 B1 C31 43.1(3) . . . . ?
C46 C41 B1 C51 89.6(2) . . . . ?
C42 C41 B1 C51 -78.1(3) . . . . ?
